data_2016878
loop_
_publ_author_name
'Rodr\'iguez, Ricaurte'
'Cobo, Justo'
'Nogueras, Manuel'
'Low, John N.'
'Glidewell, Christopher'

_publ_section_title
;Four
 2-amino-6-aryl-4-methoxy-11<i>H</i>-pyrimido[4,5-<i>b</i>][1,4]benzodiazepines:
 similar molecular structures but different crystal structures
;
_journal_coeditor_code SK3273
_journal_issue 12
_journal_name_full 'Acta Crystallographica Section C'
_journal_page_first o643
_journal_page_last o648
_journal_paper_doi 10.1107/S010827010803669X
_journal_volume 64
_journal_year 2008
_chemical_formula_iupac 'C18 H14 N6 O3'
_chemical_formula_moiety 'C18 H14 N6 O3'
_chemical_formula_sum 'C18 H14 N6 O3'
_chemical_formula_weight 362.35
_chemical_name_systematic
;
2-Amino-4-methoxy-6-(3-nitrophenyl)-11<i>H</i>-pyrimido[4,5-
<i>b</i>][1,4]benzodiazepine
;
_space_group_IT_number 14
_symmetry_cell_setting monoclinic
_symmetry_space_group_name_Hall '-P 2yn'
_symmetry_space_group_name_H-M 'P 1 21/n 1'
_atom_sites_solution_hydrogens geom
_atom_sites_solution_primary direct
_atom_sites_solution_secondary difmap
_cell_angle_alpha 90.00
_cell_angle_beta 91.22(5)
_cell_angle_gamma 90.00
_cell_formula_units_Z 4
_cell_length_a 7.047(4)
_cell_length_b 13.502(7)
_cell_length_c 16.418(5)
_cell_measurement_reflns_used 3467
_cell_measurement_temperature 120(2)
_cell_measurement_theta_max 27.52
_cell_measurement_theta_min 3.91
_cell_volume 1561.8(13)
_computing_cell_refinement 'DIRAX/LSQ (Duisenberg <i>et al.</i>,  2000)'
_computing_data_collection 'COLLECT (Nonius, 1999)'
_computing_data_reduction 'EVALCCD (Duisenberg <i>et al.</i>,  2003)'
_computing_molecular_graphics 'PLATON (Spek, 2003)'
_computing_publication_material 'SHELXL97 (Sheldrick, 2008) and PRPKAPPA (Ferguson, 1999)'
_computing_structure_refinement 'OSCAIL (McArdle, 2003) and SHELXL97 (Sheldrick, 2008)'
_computing_structure_solution 'SIR2004 (Burla <i>et al.</i>,  2005)'
_diffrn_ambient_temperature 120(2)
_diffrn_detector_area_resol_mean 9.091
_diffrn_measured_fraction_theta_full 0.996
_diffrn_measured_fraction_theta_max 0.963
_diffrn_measurement_device_type 'Bruker Nonius KappaCCD area-detector'
_diffrn_measurement_method '\f and \w'
_diffrn_radiation_monochromator graphite
_diffrn_radiation_source 'Bruker Nonius FR591 rotating anode'
_diffrn_radiation_type 'Mo K\a'
_diffrn_radiation_wavelength 0.71073
_diffrn_reflns_av_R_equivalents 0.1027
_diffrn_reflns_av_sigmaI/netI 0.0960
_diffrn_reflns_limit_h_max 9
_diffrn_reflns_limit_h_min -9
_diffrn_reflns_limit_k_max 17
_diffrn_reflns_limit_k_min -17
_diffrn_reflns_limit_l_max 21
_diffrn_reflns_limit_l_min -21
_diffrn_reflns_number 24447
_diffrn_reflns_theta_full 25.00
_diffrn_reflns_theta_max 27.52
_diffrn_reflns_theta_min 3.91
_diffrn_standards_decay_% 0
_diffrn_standards_number 0
_exptl_absorpt_coefficient_mu 0.110
_exptl_absorpt_correction_T_max 0.985
_exptl_absorpt_correction_T_min 0.966
_exptl_absorpt_correction_type multi-scan
_exptl_absorpt_process_details '(SADABS; Sheldrick, 2003)'
_exptl_crystal_colour yellow
_exptl_crystal_density_diffrn 1.541
_exptl_crystal_density_method 'not measured'
_exptl_crystal_description block
_exptl_crystal_F_000 752
_exptl_crystal_size_max 0.22
_exptl_crystal_size_mid 0.15
_exptl_crystal_size_min 0.14
_refine_diff_density_max 0.248
_refine_diff_density_min -0.277
_refine_ls_extinction_method none
_refine_ls_goodness_of_fit_ref 1.016
_refine_ls_hydrogen_treatment constr
_refine_ls_matrix_type full
_refine_ls_number_parameters 245
_refine_ls_number_reflns 3467
_refine_ls_number_restraints 0
_refine_ls_restrained_S_all 1.016
_refine_ls_R_factor_all 0.1619
_refine_ls_R_factor_gt 0.0611
_refine_ls_shift/su_max 0.000
_refine_ls_shift/su_mean 0.000
_refine_ls_structure_factor_coef Fsqd
_refine_ls_weighting_details 'w = 1/[\s^2^(Fo^2^)+(0.0947P)^2^+0.1349P] where P=(Fo^2^+2Fc^2^)/3'
_refine_ls_weighting_scheme calc
_refine_ls_wR_factor_gt 0.1392
_refine_ls_wR_factor_ref 0.1823
_reflns_number_gt 1748
_reflns_number_total 3467
_reflns_threshold_expression I>2\s(I)
_cod_data_source_file sk3273.cif
_cod_data_source_block III
_cod_original_sg_symbol_H-M 'P 21/n'
_cod_database_code 2016878
_cod_database_fobs_code 2016878

loop_
_symmetry_equiv_pos_as_xyz
'x, y, z'
'-x+1/2, y+1/2, -z+1/2'
'-x, -y, -z'
'x-1/2, -y-1/2, z-1/2'

loop_
_atom_site_type_symbol
_atom_site_label
_atom_site_fract_x
_atom_site_fract_y
_atom_site_fract_z
_atom_site_U_iso_or_equiv
_atom_site_adp_type
_atom_site_calc_flag
_atom_site_refinement_flags
_atom_site_occupancy
O O4 0.4045(3) 0.38071(14) 0.16181(11) 0.0400(6) Uani d . 1
O O631 0.6404(4) -0.22025(18) 0.39187(17) 0.0721(8) Uani d . 1
O O632 0.6208(4) -0.10514(18) 0.48169(16) 0.0683(8) Uani d . 1
N N1 0.4366(3) 0.51877(17) 0.38096(13) 0.0323(6) Uani d . 1
N N2 0.3292(3) 0.65975(17) 0.31631(15) 0.0384(6) Uani d . 1
N N3 0.3713(3) 0.52251(17) 0.23714(14) 0.0346(6) Uani d . 1
N N5 0.4876(3) 0.26868(17) 0.29115(13) 0.0335(6) Uani d . 1
N N11 0.5450(3) 0.37620(17) 0.44527(14) 0.0331(6) Uani d . 1
N N63 0.6281(4) -0.1331(2) 0.41100(19) 0.0496(7) Uani d . 1
C C2 0.3796(4) 0.5636(2) 0.31189(17) 0.0331(7) Uani d . 1
C C4 0.4120(4) 0.4279(2) 0.23404(16) 0.0326(7) Uani d . 1
C C4a 0.4678(4) 0.3710(2) 0.30137(16) 0.0320(7) Uani d . 1
C C6 0.6132(4) 0.2178(2) 0.32982(16) 0.0329(7) Uani d . 1
C C6a 0.7611(4) 0.2551(2) 0.38748(17) 0.0322(7) Uani d . 1
C C7 0.9451(4) 0.2166(2) 0.38355(17) 0.0372(7) Uani d . 1
C C8 1.0884(4) 0.2522(2) 0.43258(18) 0.0402(8) Uani d . 1
C C9 1.0517(4) 0.3256(2) 0.48826(18) 0.0397(7) Uani d . 1
C C10 0.8720(4) 0.3653(2) 0.49338(17) 0.0372(7) Uani d . 1
C C10a 0.7272(4) 0.3308(2) 0.44232(16) 0.0329(7) Uani d . 1
C C11a 0.4829(4) 0.4231(2) 0.37427(16) 0.0314(7) Uani d . 1
C C41 0.3665(5) 0.4392(2) 0.09082(17) 0.0449(8) Uani d . 1
C C61 0.6156(4) 0.1106(2) 0.30856(18) 0.0356(7) Uani d . 1
C C62 0.6325(4) 0.0395(2) 0.36894(18) 0.0367(7) Uani d . 1
C C63 0.6198(4) -0.0593(2) 0.34643(19) 0.0391(7) Uani d . 1
C C64 0.5915(4) -0.0893(2) 0.2683(2) 0.0441(8) Uani d . 1
C C65 0.5800(5) -0.0184(2) 0.2086(2) 0.0487(9) Uani d . 1
C C66 0.5930(4) 0.0807(2) 0.22793(18) 0.0394(7) Uani d . 1
H H21 0.3265 0.6874 0.3648 0.046 Uiso d R 1
H H22 0.2602 0.6855 0.2763 0.046 Uiso d R 1
H H11 0.5411 0.4164 0.4874 0.040 Uiso d R 1
H H7 0.9707 0.1648 0.3462 0.045 Uiso calc R 1
H H8 1.2132 0.2264 0.4283 0.048 Uiso calc R 1
H H9 1.1507 0.3490 0.5234 0.048 Uiso calc R 1
H H10 0.8475 0.4161 0.5318 0.045 Uiso calc R 1
H H41A 0.2458 0.4743 0.0968 0.067 Uiso calc R 1
H H41B 0.3587 0.3961 0.0429 0.067 Uiso calc R 1
H H41C 0.4689 0.4874 0.0841 0.067 Uiso calc R 1
H H62 0.6524 0.0579 0.4243 0.044 Uiso calc R 1
H H64 0.5800 -0.1577 0.2552 0.053 Uiso calc R 1
H H65 0.5630 -0.0378 0.1533 0.058 Uiso calc R 1
H H66 0.5864 0.1289 0.1858 0.047 Uiso calc R 1

loop_
_atom_site_aniso_label
_atom_site_aniso_U_11
_atom_site_aniso_U_22
_atom_site_aniso_U_33
_atom_site_aniso_U_12
_atom_site_aniso_U_13
_atom_site_aniso_U_23
O4 0.0561(14) 0.0397(12) 0.0240(11) 0.0035(10) 0.0002(9) -0.0008(9)
O631 0.083(2) 0.0343(15) 0.098(2) -0.0063(12) -0.0270(16) 0.0027(14)
O632 0.096(2) 0.0567(16) 0.0527(16) 0.0188(14) 0.0083(14) 0.0106(13)
N1 0.0359(14) 0.0318(14) 0.0292(13) 0.0013(11) 0.0011(10) -0.0013(10)
N2 0.0484(16) 0.0324(14) 0.0342(14) -0.0008(11) -0.0052(12) -0.0001(11)
N3 0.0361(14) 0.0361(14) 0.0318(14) -0.0018(11) 0.0016(11) -0.0016(11)
N5 0.0383(14) 0.0332(14) 0.0292(13) 0.0013(11) 0.0034(11) -0.0010(11)
N11 0.0376(14) 0.0358(14) 0.0258(12) 0.0060(11) 0.0003(10) -0.0017(10)
N63 0.0462(18) 0.0386(17) 0.064(2) 0.0038(13) -0.0069(14) 0.0049(15)
C2 0.0313(16) 0.0342(16) 0.0338(16) -0.0025(13) 0.0031(12) -0.0010(13)
C4 0.0311(16) 0.0383(17) 0.0284(15) -0.0001(13) 0.0011(12) -0.0028(13)
C4a 0.0334(16) 0.0322(16) 0.0304(15) 0.0004(12) 0.0011(12) 0.0000(12)
C6 0.0382(17) 0.0358(16) 0.0249(15) -0.0014(13) 0.0055(13) -0.0006(12)
C6a 0.0380(17) 0.0303(15) 0.0282(15) 0.0017(13) 0.0007(13) 0.0045(12)
C7 0.0430(19) 0.0383(17) 0.0305(16) 0.0057(14) 0.0056(14) 0.0049(13)
C8 0.0355(18) 0.0448(18) 0.0405(18) 0.0014(14) 0.0012(14) 0.0060(15)
C9 0.0376(18) 0.0465(18) 0.0347(17) -0.0006(15) -0.0058(13) 0.0029(15)
C10 0.0438(19) 0.0389(17) 0.0289(15) -0.0017(14) 0.0011(13) 0.0003(13)
C10a 0.0350(17) 0.0364(16) 0.0273(15) -0.0006(13) 0.0003(13) 0.0021(13)
C11a 0.0305(16) 0.0360(16) 0.0277(15) 0.0005(13) 0.0011(12) 0.0029(13)
C41 0.053(2) 0.055(2) 0.0268(16) 0.0011(16) -0.0018(14) 0.0007(14)
C61 0.0332(17) 0.0378(17) 0.0358(16) 0.0045(13) 0.0023(13) -0.0036(14)
C62 0.0364(18) 0.0360(17) 0.0377(17) 0.0040(13) 0.0020(13) -0.0025(14)
C63 0.0336(17) 0.0351(17) 0.0488(19) 0.0018(13) 0.0013(14) 0.0007(15)
C64 0.0381(18) 0.0379(18) 0.056(2) 0.0074(15) -0.0005(15) -0.0114(16)
C65 0.047(2) 0.052(2) 0.047(2) 0.0100(16) -0.0034(15) -0.0172(17)
C66 0.0367(17) 0.0452(18) 0.0363(17) 0.0068(15) 0.0004(13) -0.0021(15)

loop_
_atom_type_symbol
_atom_type_description
_atom_type_scat_dispersion_real
_atom_type_scat_dispersion_imag
_atom_type_scat_source
C C 0.0033 0.0016 'International Tables Vol C Tables 4.2.6.8 and 6.1.1.4'
H H 0.0000 0.0000 'International Tables Vol C Tables 4.2.6.8 and 6.1.1.4'
N N 0.0061 0.0033 'International Tables Vol C Tables 4.2.6.8 and 6.1.1.4'
O O 0.0106 0.0060 'International Tables Vol C Tables 4.2.6.8 and 6.1.1.4'

loop_
_geom_angle_atom_site_label_1
_geom_angle_atom_site_label_2
_geom_angle_atom_site_label_3
_geom_angle
_geom_angle_publ_flag
C4 O4 C41 117.4(2) no
C11a N1 C2 115.8(2) no
C2 N2 H21 117.9 no
C2 N2 H22 118.8 no
H21 N2 H22 119.0 no
C4 N3 C2 115.6(2) no
C6 N5 C4a 122.7(2) no
C11a N11 C10a 115.8(2) no
C11a N11 H11 111.3 no
C10a N11 H11 109.6 no
O631 N63 O632 123.1(3) no
O631 N63 C63 118.3(3) no
O632 N63 C63 118.6(3) no
N1 C2 N3 126.3(3) no
N1 C2 N2 117.6(3) no
N3 C2 N2 116.0(3) no
N3 C4 O4 119.4(2) no
N3 C4 C4a 124.3(3) no
O4 C4 C4a 116.3(2) no
C11a C4a C4 114.8(3) no
C11a C4a N5 126.6(2) no
C4 C4a N5 118.4(2) no
N5 C6 C6a 127.2(3) no
N5 C6 C61 114.6(2) no
C6a C6 C61 118.0(3) no
C10a C6a C7 118.5(3) no
C10a C6a C6 122.5(3) no
C7 C6a C6 119.0(3) no
C8 C7 C6a 121.1(3) no
C8 C7 H7 119.5 no
C6a C7 H7 119.5 no
C7 C8 C9 119.9(3) no
C7 C8 H8 120.1 no
C9 C8 H8 120.1 no
C8 C9 C10 120.4(3) no
C8 C9 H9 119.8 no
C10 C9 H9 119.8 no
C9 C10 C10a 119.8(3) no
C9 C10 H10 120.1 no
C10a C10 H10 120.1 no
C6a C10a C10 120.3(3) no
C6a C10a N11 120.5(3) no
C10 C10a N11 119.2(3) no
N1 C11a N11 116.4(2) no
N1 C11a C4a 123.0(2) no
N11 C11a C4a 120.6(2) no
O4 C41 H41A 109.5 no
O4 C41 H41B 109.5 no
H41A C41 H41B 109.5 no
O4 C41 H41C 109.5 no
H41A C41 H41C 109.5 no
H41B C41 H41C 109.5 no
C62 C61 C66 119.2(3) no
C62 C61 C6 120.5(3) no
C66 C61 C6 120.3(3) no
C61 C62 C63 118.2(3) no
C61 C62 H62 120.9 no
C63 C62 H62 120.9 no
C64 C63 C62 123.2(3) no
C64 C63 N63 119.2(3) no
C62 C63 N63 117.6(3) no
C63 C64 C65 118.2(3) no
C63 C64 H64 120.9 no
C65 C64 H64 120.9 no
C64 C65 C66 120.7(3) no
C64 C65 H65 119.6 no
C66 C65 H65 119.6 no
C65 C66 C61 120.5(3) no
C65 C66 H66 119.7 no
C61 C66 H66 119.7 no

loop_
_geom_bond_atom_site_label_1
_geom_bond_atom_site_label_2
_geom_bond_distance
_geom_bond_publ_flag
O4 C4 1.346(3) no
O4 C41 1.428(3) no
O631 N63 1.221(3) no
O632 N63 1.223(4) no
N1 C11a 1.338(4) no
N1 C2 1.339(3) no
N2 C2 1.349(4) no
N2 H21 0.88 no
N2 H22 0.8801 no
N3 C4 1.311(4) no
N3 C2 1.347(3) no
N5 C6 1.278(3) no
N5 C4a 1.399(4) no
N11 C11a 1.389(3) no
N11 C10a 1.424(4) no
N11 H11 0.88 no
N63 C63 1.455(4) no
C4 C4a 1.395(4) no
C4a C11a 1.390(4) no
C6 C6a 1.481(4) no
C6 C61 1.490(4) no
C6a C10a 1.387(4) no
C6a C7 1.400(4) no
C7 C8 1.365(4) no
C7 H7 0.95 no
C8 C9 1.376(4) no
C8 H8 0.95 no
C9 C10 1.379(4) no
C9 H9 0.95 no
C10 C10a 1.387(4) no
C10 H10 0.95 no
C41 H41A 0.98 no
C41 H41B 0.98 no
C41 H41C 0.98 no
C61 C62 1.383(4) no
C61 C66 1.390(4) no
C62 C63 1.387(4) no
C62 H62 0.95 no
C63 C64 1.356(4) no
C64 C65 1.372(5) no
C64 H64 0.95 no
C65 C66 1.377(4) no
C65 H65 0.95 no
C66 H66 0.95 no

loop_
_geom_hbond_atom_site_label_D
_geom_hbond_atom_site_label_H
_geom_hbond_atom_site_label_A
_geom_hbond_site_symmetry_A
_geom_hbond_distance_DH
_geom_hbond_distance_HA
_geom_hbond_distance_DA
_geom_hbond_angle_DHA
_geom_hbond_publ_flag
N2 H22 N5 2_555 0.88 2.34 3.177(4) 160 no
N11 H11 N1 3_666 0.88 2.33 3.186(3) 163 no
C8 H8 O632 3_756 0.95 2.48 3.162(4) 129 no
C65 H65 Cg 2_645 0.95 2.77 3.526(4) 138 no

loop_
_geom_torsion_atom_site_label_1
_geom_torsion_atom_site_label_2
_geom_torsion_atom_site_label_3
_geom_torsion_atom_site_label_4
_geom_torsion
_geom_torsion_publ_flag
C11a N1 C2 N3 -2.4(4) no
C11a N1 C2 N2 179.1(2) no
C4 N3 C2 N1 4.6(4) no
C4 N3 C2 N2 -176.9(2) no
C2 N3 C4 O4 179.1(2) no
C2 N3 C4 C4a -2.4(4) no
C41 O4 C4 N3 4.8(4) no
C41 O4 C4 C4a -173.8(3) no
N3 C4 C4a C11a -1.6(4) no
O4 C4 C4a C11a 177.0(2) no
N3 C4 C4a N5 173.4(3) no
O4 C4 C4a N5 -8.0(4) no
C6 N5 C4a C11a -39.9(4) no
C6 N5 C4a C4 145.8(3) no
C4a N5 C6 C6a -2.8(4) no
C4a N5 C6 C61 -178.1(2) no
N5 C6 C6a C10a 38.5(4) no
C61 C6 C6a C10a -146.3(3) no
N5 C6 C6a C7 -137.8(3) no
C61 C6 C6a C7 37.4(4) no
C10a C6a C7 C8 0.2(4) no
C6 C6a C7 C8 176.6(3) no
C6a C7 C8 C9 1.6(4) no
C7 C8 C9 C10 -1.8(4) no
C8 C9 C10 C10a 0.3(4) no
C7 C6a C10a C10 -1.7(4) no
C6 C6a C10a C10 -178.0(3) no
C7 C6a C10a N11 176.4(2) no
C6 C6a C10a N11 0.1(4) no
C9 C10 C10a C6a 1.5(4) no
C9 C10 C10a N11 -176.7(3) no
C11a N11 C10a C6a -61.2(4) no
C11a N11 C10a C10 117.0(3) no
C2 N1 C11a N11 179.0(2) no
C2 N1 C11a C4a -2.2(4) no
C10a N11 C11a N1 -123.6(3) no
C10a N11 C11a C4a 57.6(3) no
C4 C4a C11a N1 4.0(4) no
N5 C4a C11a N1 -170.5(3) no
C4 C4a C11a N11 -177.3(2) no
N5 C4a C11a N11 8.3(4) no
N5 C6 C61 C62 -136.2(3) no
C6a C6 C61 C62 48.0(4) no
N5 C6 C61 C66 41.2(4) no
C6a C6 C61 C66 -134.6(3) no
C66 C61 C62 C63 -2.1(4) no
C6 C61 C62 C63 175.3(3) no
C61 C62 C63 C64 0.0(4) no
C61 C62 C63 N63 -176.9(3) no
O631 N63 C63 C64 11.8(4) no
O632 N63 C63 C64 -167.6(3) no
O631 N63 C63 C62 -171.2(3) no
O632 N63 C63 C62 9.4(4) no
C62 C63 C64 C65 1.8(5) no
N63 C63 C64 C65 178.6(3) no
C63 C64 C65 C66 -1.3(5) no
C64 C65 C66 C61 -0.8(5) no
C62 C61 C66 C65 2.6(4) no
C6 C61 C66 C65 -174.9(3) no
